data_4106004
loop_
_publ_author_name
'Changho Han'
'Eun Hoo Kim'
'David A. Colby'

_publ_contact_author_address
;    Department of Chemistry
     Purdue University
     560 Oval Dr.
     W. Lafayette
     IN 47907-2084
     USA
;
_publ_contact_author_email pfanwick@purdue.edu
_publ_contact_author_fax 1(765)4940239
_publ_contact_author_name 'Fanwick, Phillip E.'
_publ_contact_author_phone 1(765)4944572
_publ_section_title
;
 Cleavage of Carbon-Carbon Bonds through the Mild Release of
 Trifluoroacetate: Generation of \a,\a-Difluoroenolates for Aldol
 Reactions
;
_journal_name_full 'Journal of the American Chemical Society'
_journal_page_first 5802
_journal_page_last 5805
_journal_paper_doi 10.1021/ja202213f
_journal_volume 133
_journal_year 2011
_chemical_formula_moiety 'C8 H11 F5 O3'
_chemical_formula_sum 'C8 H11 F5 O3'
_chemical_formula_weight 250.17
_space_group_IT_number 14
_symmetry_cell_setting monoclinic
_symmetry_space_group_name_Hall '-P 2ybc'
_symmetry_space_group_name_H-M 'P 1 21/c 1'
_atom_type_scat_source 'International Tables for Crystallography (Vol C)'
_audit_creation_date 15-01-10
_audit_creation_method 'SHELXL and local programs'
_cell_angle_alpha 90.00
_cell_angle_beta 90.087(6)
_cell_angle_gamma 90.00
_cell_formula_units_Z 4
_cell_length_a 6.6766(4)
_cell_length_b 12.9963(5)
_cell_length_c 12.3595(9)
_cell_measurement_reflns_used 4973
_cell_measurement_temperature 150(2)
_cell_measurement_theta_max 66
_cell_measurement_theta_min 6
_cell_volume 1072.45(11)
_computing_cell_refinement 'CrystalClear (Rigaku, 2001)'
_computing_data_collection 'CrystalClear(Rigaku, 2001)'
_computing_data_reduction 'CrystalClear (Rigaku, 2001)'
_computing_molecular_graphics
;
    ORTEP (Johnson, 1976)
    PLATON (Spek, 1997)
;
_computing_publication_material 'SHELX97(Sheldrick, 2008) and local programs'
_computing_structure_refinement 'SHELX97 (Sheldrick, 2008)'
_computing_structure_solution
;
 direct methods (SIR2004, Burla et al., 2005)
;
_diffrn_ambient_temperature 150(2)
_diffrn_measured_fraction_theta_full 0.9670
_diffrn_measured_fraction_theta_max 0.9670
_diffrn_measurement_device_type Rigaku_Rapid_II
_diffrn_measurement_method \w
_diffrn_radiation_monochromator 'confocal optics'
_diffrn_radiation_type CU-K\a
_diffrn_radiation_wavelength 1.54184
_diffrn_reflns_av_R_equivalents 0.0406
_diffrn_reflns_av_sigmaI/netI 0.0482
_diffrn_reflns_limit_h_max 7
_diffrn_reflns_limit_h_min -6
_diffrn_reflns_limit_k_max 14
_diffrn_reflns_limit_k_min -15
_diffrn_reflns_limit_l_max 13
_diffrn_reflns_limit_l_min -14
_diffrn_reflns_number 4973
_diffrn_reflns_theta_full 66.6
_diffrn_reflns_theta_max 66.59
_diffrn_reflns_theta_min 6.63
_diffrn_standards_number 0
_exptl_absorpt_coefficient_mu 1.520
_exptl_absorpt_correction_T_max 1.0000
_exptl_absorpt_correction_T_min 0.7208
_exptl_absorpt_correction_type multi-scan
_exptl_absorpt_process_details 'CrystalClear (Rigaku, 2001)'
_exptl_crystal_colour colorless
_exptl_crystal_density_diffrn 1.549
_exptl_crystal_description needle
_exptl_crystal_F_000 512
_exptl_crystal_size_max 0.20
_exptl_crystal_size_mid 0.08
_exptl_crystal_size_min 0.00
_refine_diff_density_max 0.26
_refine_diff_density_min -0.27
_refine_ls_extinction_coef 0.80E-02
_refine_ls_extinction_method 'SHELXL97 (Sheldrick 2008)'
_refine_ls_goodness_of_fit_ref 1.168
_refine_ls_hydrogen_treatment mixed
_refine_ls_matrix_type full
_refine_ls_number_parameters 157
_refine_ls_number_reflns 1828
_refine_ls_number_restraints 0
_refine_ls_R_factor_all 0.061
_refine_ls_R_factor_gt 0.050
_refine_ls_shift/su_max 0.000
_refine_ls_structure_factor_coef Fsqd
_refine_ls_weighting_details '1/[\s^2^(Fo^2^)+(0.0760P)^2^+0.2504P] where P=(Fo^2^+2Fc^2^)/3  '
_refine_ls_weighting_scheme calc
_refine_ls_wR_factor_gt 0.138
_refine_ls_wR_factor_ref 0.158
_reflns_number_gt 1388
_reflns_number_total 1828
_reflns_threshold_expression >2.0\s(I)
_cod_data_source_file ja202213f_si_002.cif
_cod_data_source_block CH279
_cod_depositor_comments
;
The following automatic conversions were performed:

'_refine_ls_weighting_scheme' value 'calc ' changed to 'calc'
according to the built-in table from CIF Core dictionary named
'cif_core.dic' version 2.4.1 from 2010-06-29.

Automatic conversion script
Id: cif_fix_values 1715 2011-07-08 13:25:40Z adriana 
;
_cod_database_code 4106004

loop_
_symmetry_equiv_pos_as_xyz
'x, y, z'
'-x, y+1/2, -z+1/2'
'-x, -y, -z'
'x, -y-1/2, z-1/2'

loop_
_atom_site_label
_atom_site_fract_x
_atom_site_fract_y
_atom_site_fract_z
_atom_site_U_iso_or_equiv
_atom_site_adp_type
_atom_site_occupancy
_atom_site_symmetry_multiplicity
_atom_site_calc_flag
_atom_site_refinement_flags
F41 0.8078(2) 0.22943(12) 0.22905(12) 0.0440(5) Uani 1 1 d .
F42 0.6102(2) 0.09769(13) 0.24894(12) 0.0427(5) Uani 1 1 d .
F61 1.1756(2) -0.01586(13) 0.16706(15) 0.0521(5) Uani 1 1 d .
F62 0.9736(3) 0.00972(15) 0.30009(15) 0.0574(6) Uani 1 1 d .
F63 1.1575(2) 0.13281(14) 0.24059(15) 0.0577(6) Uani 1 1 d .
O3 0.4987(3) 0.11507(14) 0.03523(16) 0.0387(5) Uani 1 1 d .
O51 0.9672(3) 0.13815(15) 0.04507(17) 0.0384(5) Uani 1 1 d .
O52 0.8073(3) -0.01428(13) 0.09465(16) 0.0359(5) Uani 1 1 d .
C1 0.3745(5) 0.3032(2) -0.0295(3) 0.0475(8) Uani 1 1 d .
C2 0.5299(4) 0.2978(2) 0.0620(2) 0.0362(7) Uani 1 1 d .
C3 0.5754(4) 0.1855(2) 0.0843(2) 0.0323(6) Uani 1 1 d .
C4 0.7206(4) 0.1501(2) 0.1753(2) 0.0343(6) Uani 1 1 d .
C5 0.8856(4) 0.0805(2) 0.1279(2) 0.0324(6) Uani 1 1 d .
C6 1.0489(4) 0.0518(2) 0.2109(3) 0.0423(7) Uani 1 1 d .
C21 0.4431(5) 0.3480(2) 0.1649(3) 0.0488(8) Uani 1 1 d .
C22 0.7225(4) 0.3527(2) 0.0266(3) 0.0487(8) Uani 1 1 d .
H1A 0.4251 0.2663 -0.0929 0.071 Uiso 1 1 calc R
H1B 0.3499 0.3753 -0.0486 0.071 Uiso 1 1 calc R
H1C 0.2491 0.2714 -0.0053 0.071 Uiso 1 1 calc R
H51 1.040(5) 0.106(3) 0.010(3) 0.056(11) Uiso 1 1 d .
H52 0.692(7) -0.003(3) 0.065(4) 0.105(17) Uiso 1 1 d .
H21A 0.3253 0.3092 0.1888 0.073 Uiso 1 1 calc R
H21B 0.4041 0.4191 0.1490 0.073 Uiso 1 1 calc R
H21C 0.5446 0.3476 0.2222 0.073 Uiso 1 1 calc R
H22A 0.8209 0.3500 0.0855 0.073 Uiso 1 1 calc R
H22B 0.6923 0.4246 0.0094 0.073 Uiso 1 1 calc R
H22C 0.7773 0.3185 -0.0375 0.073 Uiso 1 1 calc R

loop_
_atom_site_aniso_label
_atom_site_aniso_U_11
_atom_site_aniso_U_22
_atom_site_aniso_U_33
_atom_site_aniso_U_12
_atom_site_aniso_U_13
_atom_site_aniso_U_23
F41 0.0452(10) 0.0423(9) 0.0444(10) -0.0003(7) -0.0129(8) -0.0091(7)
F42 0.0395(9) 0.0477(10) 0.0409(10) 0.0046(7) 0.0055(7) 0.0070(8)
F61 0.0354(10) 0.0567(11) 0.0641(12) 0.0125(8) -0.0116(8) -0.0023(9)
F62 0.0485(11) 0.0760(14) 0.0477(11) 0.0065(9) -0.0066(8) 0.0169(10)
F63 0.0424(10) 0.0583(12) 0.0723(13) -0.0043(8) -0.0220(9) -0.0124(10)
O3 0.0329(10) 0.0356(11) 0.0477(12) -0.0007(8) -0.0087(9) -0.0065(9)
O51 0.0386(12) 0.0352(11) 0.0415(12) -0.0006(8) 0.0053(9) 0.0005(9)
O52 0.0300(10) 0.0321(10) 0.0455(12) -0.0011(8) -0.0041(9) -0.0028(8)
C1 0.0468(18) 0.0430(16) 0.0525(19) 0.0046(13) -0.0135(14) 0.0060(15)
C2 0.0371(15) 0.0310(14) 0.0406(16) 0.0027(11) -0.0024(12) 0.0033(12)
C3 0.0244(13) 0.0349(14) 0.0377(15) -0.0006(10) 0.0012(11) -0.0024(12)
C4 0.0331(14) 0.0338(14) 0.0359(15) -0.0049(11) -0.0039(11) 0.0003(12)
C5 0.0258(13) 0.0355(14) 0.0358(15) -0.0061(10) -0.0013(11) -0.0002(12)
C6 0.0324(16) 0.0460(17) 0.0484(18) 0.0032(12) -0.0056(13) -0.0008(14)
C21 0.0534(19) 0.0382(16) 0.055(2) 0.0100(13) 0.0024(15) -0.0032(15)
C22 0.0516(19) 0.0364(16) 0.058(2) -0.0070(13) -0.0068(15) 0.0057(15)

loop_
_atom_type_symbol
_atom_type_radius_bond
F 0.72
O 0.73
C 0.77
H 0.32

loop_
_geom_angle_atom_site_label_1
_geom_angle_atom_site_label_2
_geom_angle_atom_site_label_3
_geom_angle
C5 O51 H51 112(3)
C5 O52 H52 108(3)
C2 C1 H1A 109.50
C2 C1 H1B 109.50
H1A C1 H1B 109.50
C2 C1 H1C 109.50
H1A C1 H1C 109.50
H1B C1 H1C 109.50
C3 C2 C22 109.4(2)
C3 C2 C1 108.2(2)
C22 C2 C1 109.6(2)
C3 C2 C21 109.4(2)
C22 C2 C21 110.8(2)
C1 C2 C21 109.5(2)
O3 C3 C2 123.5(2)
O3 C3 C4 113.7(2)
C2 C3 C4 122.8(2)
F42 C4 F41 106.7(2)
F42 C4 C5 110.5(2)
F41 C4 C5 109.0(2)
F42 C4 C3 107.2(2)
F41 C4 C3 113.3(2)
C5 C4 C3 110.1(2)
O51 C5 O52 114.1(2)
O51 C5 C4 104.3(2)
O52 C5 C4 111.2(2)
O51 C5 C6 110.2(2)
O52 C5 C6 104.2(2)
C4 C5 C6 113.2(2)
F62 C6 F63 107.7(2)
F62 C6 F61 107.8(2)
F63 C6 F61 106.7(2)
F62 C6 C5 112.5(2)
F63 C6 C5 112.1(2)
F61 C6 C5 109.7(2)
C2 C21 H21A 109.50
C2 C21 H21B 109.50
H21A C21 H21B 109.50
C2 C21 H21C 109.50
H21A C21 H21C 109.50
H21B C21 H21C 109.50
C2 C22 H22A 109.50
C2 C22 H22B 109.50
H22A C22 H22B 109.50
C2 C22 H22C 109.50
H22A C22 H22C 109.50
H22B C22 H22C 109.50

loop_
_geom_bond_atom_site_label_1
_geom_bond_atom_site_label_2
_geom_bond_distance
F41 C4 1.357(3)
F42 C4 1.355(3)
F61 C6 1.335(3)
F62 C6 1.330(3)
F63 C6 1.330(3)
O3 C3 1.211(3)
O51 C5 1.381(3)
O51 H51 0.77(4)
O52 C5 1.400(3)
O52 H52 0.86(5)
C1 C2 1.535(4)
C1 H1A 0.9800
C1 H1B 0.9800
C1 H1C 0.9800
C2 C3 1.516(4)
C2 C22 1.534(4)
C2 C21 1.543(4)
C3 C4 1.554(4)
C4 C5 1.542(4)
C5 C6 1.542(4)
C21 H21A 0.9800
C21 H21B 0.9800
C21 H21C 0.9800
C22 H22A 0.9800
C22 H22B 0.9800
C22 H22C 0.9800

loop_
_geom_hbond_atom_site_label_D
_geom_hbond_atom_site_label_H
_geom_hbond_atom_site_label_A
_geom_hbond_distance_DH
_geom_hbond_distance_HA
_geom_hbond_distance_DA
_geom_hbond_angle_DHA
_geom_hbond_site_symmetry_A
O51 H51 O52 0.774 2.03(4) 2.801(4) 171(4) 3_755
O52 H52 O3 0.865 2.04(4) 2.758(4) 140(4) .

loop_
_geom_torsion_atom_site_label_1
_geom_torsion_atom_site_label_2
_geom_torsion_atom_site_label_3
_geom_torsion_atom_site_label_4
_geom_torsion
C22 C2 C3 O3 -118.8(3)
C1 C2 C3 O3 0.5(4)
C21 C2 C3 O3 119.7(3)
C22 C2 C3 C4 63.2(3)
C1 C2 C3 C4 -177.5(2)
C21 C2 C3 C4 -58.3(3)
O3 C3 C4 F42 -63.3(3)
C2 C3 C4 F42 114.8(3)
O3 C3 C4 F41 179.2(2)
C2 C3 C4 F41 -2.6(4)
O3 C3 C4 C5 56.9(3)
C2 C3 C4 C5 -125.0(3)
F42 C4 C5 O51 172.16(19)
F41 C4 C5 O51 -70.9(2)
C3 C4 C5 O51 54.0(3)
F42 C4 C5 O52 48.8(3)
F41 C4 C5 O52 165.7(2)
C3 C4 C5 O52 -69.4(3)
F42 C4 C5 C6 -68.1(3)
F41 C4 C5 C6 48.8(3)
C3 C4 C5 C6 173.7(2)
O51 C5 C6 F62 170.5(2)
O52 C5 C6 F62 -66.7(3)
C4 C5 C6 F62 54.2(3)
O51 C5 C6 F63 49.0(3)
O52 C5 C6 F63 171.7(2)
C4 C5 C6 F63 -67.3(3)
O51 C5 C6 F61 -69.4(3)
O52 C5 C6 F61 53.4(3)
C4 C5 C6 F61 174.3(2)

loop_
_cod_related_entry_id
_cod_related_entry_database
_cod_related_entry_code
1 ChemSpider 30660242
